data_1508281
loop_
_publ_author_name
'Lin, Hua'
'Tan, Yu'
'Sun, Xing-Wen'
'Lin, Guo-Qiang'

_publ_section_title
;
 Highly Efficient Asymmetric Synthesis of Enantiopure
 Dihydro-1,2-oxazines: Dual-Organocatalyst-Promoted Asymmetric Cascade
 Reaction.
;
_journal_issue 15
_journal_name_full 'Organic letters'
_journal_page_first 3818
_journal_page_last 3821
_journal_paper_doi 10.1021/ol301218x
_journal_volume 14
_journal_year 2012
_chemical_absolute_configuration rm
_chemical_formula_sum 'C19 H28 N2 O2 S'
_chemical_formula_weight 348.49
_chemical_name_systematic
;
 ?
;
_space_group_IT_number 19
_symmetry_cell_setting orthorhombic
_symmetry_space_group_name_Hall 'P 2ac 2ab'
_symmetry_space_group_name_H-M 'P 21 21 21'
_atom_sites_solution_hydrogens geom
_atom_sites_solution_primary direct
_atom_sites_solution_secondary difmap
_audit_creation_method SHELXL-97
_cell_angle_alpha 90.00
_cell_angle_beta 90.00
_cell_angle_gamma 90.00
_cell_formula_units_Z 4
_cell_length_a 9.2607(9)
_cell_length_b 10.5798(11)
_cell_length_c 20.273(2)
_cell_measurement_reflns_used 7458
_cell_measurement_temperature 296(2)
_cell_measurement_theta_max 27.08
_cell_measurement_theta_min 2.17
_cell_volume 1986.3(3)
_computing_cell_refinement 'Bruker SMART'
_computing_data_collection 'Bruker SMART'
_computing_data_reduction 'Bruker SAINT'
_computing_molecular_graphics 'Bruker SHELXTL'
_computing_publication_material 'Bruker SHELXTL'
_computing_structure_refinement 'SHELXL-97 (Sheldrick, 1997)'
_computing_structure_solution 'SHELXS-97 (Sheldrick, 1990)'
_diffrn_ambient_temperature 296(2)
_diffrn_measured_fraction_theta_full 0.994
_diffrn_measured_fraction_theta_max 0.994
_diffrn_measurement_device_type 'CCD area detector'
_diffrn_measurement_method 'phi and omega scans'
_diffrn_radiation_monochromator graphite
_diffrn_radiation_source 'fine-focus sealed tube'
_diffrn_radiation_type MoK\a
_diffrn_radiation_wavelength 0.71073
_diffrn_reflns_av_R_equivalents 0.0218
_diffrn_reflns_av_sigmaI/netI 0.0213
_diffrn_reflns_limit_h_max 11
_diffrn_reflns_limit_h_min -11
_diffrn_reflns_limit_k_max 13
_diffrn_reflns_limit_k_min -13
_diffrn_reflns_limit_l_max 25
_diffrn_reflns_limit_l_min -23
_diffrn_reflns_number 15957
_diffrn_reflns_theta_full 27.00
_diffrn_reflns_theta_max 27.00
_diffrn_reflns_theta_min 2.01
_exptl_absorpt_coefficient_mu 0.176
_exptl_absorpt_correction_T_max 0.9411
_exptl_absorpt_correction_T_min 0.9096
_exptl_absorpt_correction_type none
_exptl_crystal_colour colourless
_exptl_crystal_density_diffrn 1.165
_exptl_crystal_density_method 'not measured'
_exptl_crystal_F_000 752
_exptl_crystal_size_max 0.55
_exptl_crystal_size_mid 0.37
_exptl_crystal_size_min 0.35
_refine_diff_density_max 0.235
_refine_diff_density_min -0.165
_refine_diff_density_rms 0.060
_refine_ls_abs_structure_details 'Flack H D (1983), Acta Cryst. A39, 876-881'
_refine_ls_abs_structure_Flack 0.01(6)
_refine_ls_extinction_coef 0.0044(9)
_refine_ls_extinction_expression Fc^*^=kFc[1+0.001xFc^2^\l^3^/sin(2\q)]^-1/4^
_refine_ls_extinction_method SHELXL
_refine_ls_goodness_of_fit_ref 1.020
_refine_ls_hydrogen_treatment constr
_refine_ls_matrix_type full
_refine_ls_number_parameters 223
_refine_ls_number_reflns 4290
_refine_ls_number_restraints 0
_refine_ls_restrained_S_all 1.020
_refine_ls_R_factor_all 0.0397
_refine_ls_R_factor_gt 0.0332
_refine_ls_shift/su_max 0.004
_refine_ls_shift/su_mean 0.000
_refine_ls_structure_factor_coef Fsqd
_refine_ls_weighting_details 'calc w=1/[\s^2^(Fo^2^)+(0.0517P)^2^+0.1633P] where P=(Fo^2^+2Fc^2^)/3'
_refine_ls_weighting_scheme calc
_refine_ls_wR_factor_gt 0.0833
_refine_ls_wR_factor_ref 0.0889
_reflns_number_gt 3784
_reflns_number_total 4290
_reflns_threshold_expression >2sigma(I)
_cod_data_source_file ol301218x_si_001.cif
_cod_data_source_block 091030linhua_0m
_cod_depositor_comments
;
The following automatic conversions were performed:

'_symmetry_cell_setting' value 'Orthorhombic' changed to
'orthorhombic' according to
/home/saulius/struct/CIF-dictionaries/cif_core.dic dictionary named
'cif_core.dic' version 2.4.2 from 2011-04-26.

Automatic conversion script
Id: cif_fix_values 1891 2012-01-12 08:04:46Z andrius 
;
_cod_original_cell_volume 1986.2(3)
_cod_original_sg_symbol_H-M P2(1)2(1)2(1)
_cod_database_code 1508281

loop_
_symmetry_equiv_pos_as_xyz
'x, y, z'
'-x+1/2, -y, z+1/2'
'-x, y+1/2, -z+1/2'
'x+1/2, -y+1/2, -z'

loop_
_atom_site_label
_atom_site_type_symbol
_atom_site_fract_x
_atom_site_fract_y
_atom_site_fract_z
_atom_site_U_iso_or_equiv
_atom_site_adp_type
_atom_site_occupancy
_atom_site_symmetry_multiplicity
_atom_site_calc_flag
_atom_site_refinement_flags
C1 C 1.0702(2) 1.12682(16) 0.66348(9) 0.0614(4) Uani 1 1 d .
H14 H 0.9890 1.1773 0.6693 0.074 Uiso 1 1 calc R
N1 N 0.79962(15) 0.55809(11) 0.65695(6) 0.0483(3) Uani 1 1 d .
O1 O 0.80931(13) 1.02246(10) 0.67509(6) 0.0542(3) Uani 1 1 d .
S1 S 0.75093(5) 0.40377(3) 0.657455(18) 0.05245(12) Uani 1 1 d .
C2 C 1.2026(3) 1.1814(2) 0.64988(11) 0.0752(6) Uani 1 1 d .
H7 H 1.2090 1.2688 0.6462 0.090 Uiso 1 1 calc R
N2 N 0.92801(14) 0.93663(11) 0.68603(7) 0.0474(3) Uani 1 1 d .
O2 O 0.59788(16) 0.38786(14) 0.67674(7) 0.0768(4) Uani 1 1 d .
C3 C 1.3231(3) 1.1105(2) 0.64179(10) 0.0789(6) Uani 1 1 d .
H22 H 1.4111 1.1492 0.6329 0.095 Uiso 1 1 calc R
C4 C 1.3145(2) 0.9809(2) 0.64677(10) 0.0740(5) Uani 1 1 d .
H6 H 1.3970 0.9318 0.6412 0.089 Uiso 1 1 calc R
C5 C 1.1830(2) 0.92334(17) 0.66013(9) 0.0608(4) Uani 1 1 d .
H5 H 1.1779 0.8358 0.6635 0.073 Uiso 1 1 calc R
C6 C 1.05902(18) 0.99535(14) 0.66850(7) 0.0486(4) Uani 1 1 d .
C7 C 0.6995(2) 0.99140(16) 0.72180(9) 0.0589(4) Uani 1 1 d .
H13 H 0.6120 1.0365 0.7081 0.071 Uiso 1 1 calc R
C8 C 0.7362(3) 1.0374(2) 0.79101(10) 0.0825(6) Uani 1 1 d .
H4A H 0.7450 1.1278 0.7908 0.124 Uiso 1 1 calc R
H4B H 0.8259 1.0005 0.8049 0.124 Uiso 1 1 calc R
H4C H 0.6609 1.0129 0.8209 0.124 Uiso 1 1 calc R
C9 C 0.66588(19) 0.85366(17) 0.71832(9) 0.0545(4) Uani 1 1 d .
H19 H 0.5828 0.8237 0.7388 0.065 Uiso 1 1 calc R
C10 C 0.89104(16) 0.81472(13) 0.65559(8) 0.0437(3) Uani 1 1 d .
H2 H 0.9652 0.7544 0.6697 0.052 Uiso 1 1 calc R
C11 C 0.88956(19) 0.81187(16) 0.57964(8) 0.0531(4) Uani 1 1 d .
H20A H 0.9748 0.8562 0.5642 0.064 Uiso 1 1 calc R
H20B H 0.8988 0.7245 0.5658 0.064 Uiso 1 1 calc R
C12 C 0.7605(3) 0.8673(2) 0.54506(9) 0.0756(5) Uani 1 1 d .
H3A H 0.7536 0.9565 0.5557 0.091 Uiso 1 1 calc R
H3B H 0.6737 0.8262 0.5611 0.091 Uiso 1 1 calc R
C13 C 0.7690(3) 0.8522(3) 0.47053(10) 0.0895(7) Uani 1 1 d .
H12A H 0.7738 0.7640 0.4596 0.134 Uiso 1 1 calc R
H12B H 0.8538 0.8942 0.4543 0.134 Uiso 1 1 calc R
H12C H 0.6848 0.8888 0.4506 0.134 Uiso 1 1 calc R
C14 C 0.7514(2) 0.77218(13) 0.68666(7) 0.0456(3) Uani 1 1 d .
C15 C 0.71501(17) 0.63778(15) 0.68394(8) 0.0487(4) Uani 1 1 d .
H8 H 0.6286 0.6100 0.7022 0.058 Uiso 1 1 calc R
C16 C 0.75861(19) 0.38315(13) 0.56667(7) 0.0487(3) Uani 1 1 d .
C17 C 0.9123(2) 0.4093(2) 0.54493(10) 0.0693(5) Uani 1 1 d .
H18A H 0.9324 0.4979 0.5494 0.104 Uiso 1 1 calc R
H18B H 0.9238 0.3846 0.4997 0.104 Uiso 1 1 calc R
H18C H 0.9779 0.3619 0.5720 0.104 Uiso 1 1 calc R
C18 C 0.6497(2) 0.4697(2) 0.53392(10) 0.0713(5) Uani 1 1 d .
H17A H 0.6460 0.4518 0.4875 0.107 Uiso 1 1 calc R
H17B H 0.6779 0.5561 0.5405 0.107 Uiso 1 1 calc R
H17C H 0.5561 0.4561 0.5530 0.107 Uiso 1 1 calc R
C19 C 0.7214(3) 0.24416(17) 0.55581(10) 0.0750(6) Uani 1 1 d .
H16A H 0.7873 0.1922 0.5803 0.113 Uiso 1 1 calc R
H16B H 0.7290 0.2244 0.5097 0.113 Uiso 1 1 calc R
H16C H 0.6246 0.2284 0.5705 0.113 Uiso 1 1 calc R

loop_
_atom_site_aniso_label
_atom_site_aniso_U_11
_atom_site_aniso_U_22
_atom_site_aniso_U_33
_atom_site_aniso_U_23
_atom_site_aniso_U_13
_atom_site_aniso_U_12
C1 0.0751(12) 0.0514(8) 0.0576(10) 0.0026(7) -0.0159(9) -0.0093(8)
N1 0.0567(7) 0.0447(6) 0.0436(6) 0.0012(5) 0.0023(6) -0.0054(5)
O1 0.0563(6) 0.0450(5) 0.0613(7) -0.0001(5) -0.0049(5) 0.0095(5)
S1 0.0670(3) 0.04535(18) 0.04502(19) 0.00387(14) 0.0042(2) -0.0082(2)
C2 0.0916(15) 0.0697(11) 0.0643(12) 0.0099(9) -0.0203(11) -0.0318(11)
N2 0.0511(7) 0.0407(6) 0.0504(7) -0.0026(5) -0.0045(6) 0.0046(5)
O2 0.0829(9) 0.0746(8) 0.0728(8) -0.0039(7) 0.0308(7) -0.0278(8)
C3 0.0723(14) 0.1035(16) 0.0609(12) 0.0118(11) -0.0130(10) -0.0361(14)
C4 0.0548(10) 0.1018(16) 0.0655(12) -0.0007(11) -0.0074(9) -0.0111(11)
C5 0.0558(10) 0.0628(10) 0.0637(10) 0.0038(9) -0.0078(8) -0.0043(8)
C6 0.0536(9) 0.0518(8) 0.0405(8) 0.0019(6) -0.0101(6) -0.0062(7)
C7 0.0534(9) 0.0581(9) 0.0652(10) -0.0129(8) 0.0008(8) 0.0089(7)
C8 0.0954(15) 0.0768(12) 0.0752(12) -0.0331(10) 0.0126(12) -0.0084(13)
C9 0.0518(9) 0.0632(9) 0.0486(8) -0.0096(7) 0.0045(7) -0.0011(7)
C10 0.0466(8) 0.0398(6) 0.0448(7) -0.0002(6) -0.0004(7) 0.0003(6)
C11 0.0576(10) 0.0562(9) 0.0456(8) -0.0024(7) 0.0069(7) -0.0096(8)
C12 0.0953(15) 0.0774(11) 0.0541(10) -0.0024(8) -0.0105(11) 0.0136(13)
C13 0.0934(16) 0.1221(18) 0.0531(11) 0.0098(11) -0.0158(11) -0.0226(15)
C14 0.0511(8) 0.0478(7) 0.0378(6) -0.0032(5) 0.0008(7) -0.0016(7)
C15 0.0530(9) 0.0532(8) 0.0400(7) -0.0014(6) 0.0066(6) -0.0070(7)
C16 0.0536(9) 0.0472(7) 0.0452(7) 0.0005(6) 0.0005(7) 0.0010(8)
C17 0.0646(11) 0.0769(12) 0.0665(11) -0.0085(10) 0.0176(9) 0.0009(10)
C18 0.0765(13) 0.0789(13) 0.0586(11) 0.0063(9) -0.0077(9) 0.0182(11)
C19 0.1029(17) 0.0560(9) 0.0661(11) -0.0072(8) -0.0140(11) -0.0112(11)

loop_
_atom_type_symbol
_atom_type_description
_atom_type_scat_dispersion_real
_atom_type_scat_dispersion_imag
_atom_type_scat_source
C C 0.0033 0.0016 'International Tables Vol C Tables 4.2.6.8 and 6.1.1.4'
H H 0.0000 0.0000 'International Tables Vol C Tables 4.2.6.8 and 6.1.1.4'
N N 0.0061 0.0033 'International Tables Vol C Tables 4.2.6.8 and 6.1.1.4'
O O 0.0106 0.0060 'International Tables Vol C Tables 4.2.6.8 and 6.1.1.4'
S S 0.1246 0.1234 'International Tables Vol C Tables 4.2.6.8 and 6.1.1.4'

loop_
_geom_angle_atom_site_label_1
_geom_angle_atom_site_label_2
_geom_angle_atom_site_label_3
_geom_angle
C2 C1 C6 119.71(19)
C2 C1 H14 120.1
C6 C1 H14 120.1
C15 N1 S1 118.12(11)
C7 O1 N2 107.19(11)
O2 S1 N1 111.49(8)
O2 S1 C16 106.59(9)
N1 S1 C16 95.58(7)
C3 C2 C1 121.58(19)
C3 C2 H7 119.2
C1 C2 H7 119.2
C6 N2 O1 109.86(11)
C6 N2 C10 118.79(13)
O1 N2 C10 108.07(11)
C2 C3 C4 119.66(19)
C2 C3 H22 120.2
C4 C3 H22 120.2
C3 C4 C5 120.1(2)
C3 C4 H6 120.0
C5 C4 H6 120.0
C4 C5 C6 120.58(17)
C4 C5 H5 119.7
C6 C5 H5 119.7
C5 C6 C1 118.39(16)
C5 C6 N2 120.07(14)
C1 C6 N2 121.40(16)
O1 C7 C9 110.02(13)
O1 C7 C8 112.24(16)
C9 C7 C8 113.71(17)
O1 C7 H13 106.8
C9 C7 H13 106.8
C8 C7 H13 106.8
C7 C8 H4A 109.5
C7 C8 H4B 109.5
H4A C8 H4B 109.5
C7 C8 H4C 109.5
H4A C8 H4C 109.5
H4B C8 H4C 109.5
C14 C9 C7 121.98(16)
C14 C9 H19 119.0
C7 C9 H19 119.0
N2 C10 C14 106.64(12)
N2 C10 C11 116.04(12)
C14 C10 C11 113.85(13)
N2 C10 H2 106.6
C14 C10 H2 106.6
C11 C10 H2 106.6
C12 C11 C10 117.72(15)
C12 C11 H20A 107.9
C10 C11 H20A 107.9
C12 C11 H20B 107.9
C10 C11 H20B 107.9
H20A C11 H20B 107.2
C11 C12 C13 112.36(19)
C11 C12 H3A 109.1
C13 C12 H3A 109.1
C11 C12 H3B 109.1
C13 C12 H3B 109.1
H3A C12 H3B 107.9
C12 C13 H12A 109.5
C12 C13 H12B 109.5
H12A C13 H12B 109.5
C12 C13 H12C 109.5
H12A C13 H12C 109.5
H12B C13 H12C 109.5
C9 C14 C15 120.62(16)
C9 C14 C10 121.14(13)
C15 C14 C10 118.18(13)
N1 C15 C14 121.18(14)
N1 C15 H8 119.4
C14 C15 H8 119.4
C17 C16 C18 112.79(16)
C17 C16 C19 110.22(16)
C18 C16 C19 111.65(16)
C17 C16 S1 107.65(12)
C18 C16 S1 109.76(12)
C19 C16 S1 104.35(11)
C16 C17 H18A 109.5
C16 C17 H18B 109.5
H18A C17 H18B 109.5
C16 C17 H18C 109.5
H18A C17 H18C 109.5
H18B C17 H18C 109.5
C16 C18 H17A 109.5
C16 C18 H17B 109.5
H17A C18 H17B 109.5
C16 C18 H17C 109.5
H17A C18 H17C 109.5
H17B C18 H17C 109.5
C16 C19 H16A 109.5
C16 C19 H16B 109.5
H16A C19 H16B 109.5
C16 C19 H16C 109.5
H16A C19 H16C 109.5
H16B C19 H16C 109.5

loop_
_geom_bond_atom_site_label_1
_geom_bond_atom_site_label_2
_geom_bond_distance
C1 C2 1.382(3)
C1 C6 1.399(2)
C1 H14 0.9300
N1 C15 1.274(2)
N1 S1 1.6938(12)
O1 C7 1.428(2)
O1 N2 1.4430(16)
S1 O2 1.4799(15)
S1 C16 1.8547(15)
C2 C3 1.354(3)
C2 H7 0.9300
N2 C6 1.409(2)
N2 C10 1.4702(18)
C3 C4 1.378(3)
C3 H22 0.9300
C4 C5 1.388(3)
C4 H6 0.9300
C5 C6 1.388(2)
C5 H5 0.9300
C7 C9 1.492(2)
C7 C8 1.523(3)
C7 H13 0.9800
C8 H4A 0.9600
C8 H4B 0.9600
C8 H4C 0.9600
C9 C14 1.335(2)
C9 H19 0.9300
C10 C14 1.507(2)
C10 C11 1.540(2)
C10 H2 0.9800
C11 C12 1.505(3)
C11 H20A 0.9700
C11 H20B 0.9700
C12 C13 1.522(3)
C12 H3A 0.9700
C12 H3B 0.9700
C13 H12A 0.9600
C13 H12B 0.9600
C13 H12C 0.9600
C14 C15 1.462(2)
C15 H8 0.9300
C16 C17 1.515(3)
C16 C18 1.516(2)
C16 C19 1.526(2)
C17 H18A 0.9600
C17 H18B 0.9600
C17 H18C 0.9600
C18 H17A 0.9600
C18 H17B 0.9600
C18 H17C 0.9600
C19 H16A 0.9600
C19 H16B 0.9600
C19 H16C 0.9600

loop_
_geom_torsion_atom_site_label_1
_geom_torsion_atom_site_label_2
_geom_torsion_atom_site_label_3
_geom_torsion_atom_site_label_4
_geom_torsion
C15 N1 S1 O2 12.99(15)
C15 N1 S1 C16 123.28(13)
C6 C1 C2 C3 -0.6(3)
C7 O1 N2 C6 -150.47(13)
C7 O1 N2 C10 78.50(14)
C1 C2 C3 C4 0.4(3)
C2 C3 C4 C5 -0.1(3)
C3 C4 C5 C6 0.1(3)
C4 C5 C6 C1 -0.3(3)
C4 C5 C6 N2 -176.09(17)
C2 C1 C6 C5 0.6(3)
C2 C1 C6 N2 176.29(15)
O1 N2 C6 C5 -165.03(14)
C10 N2 C6 C5 -39.9(2)
O1 N2 C6 C1 19.32(19)
C10 N2 C6 C1 144.41(15)
N2 O1 C7 C9 -52.25(17)
N2 O1 C7 C8 75.43(17)
O1 C7 C9 C14 13.8(2)
C8 C7 C9 C14 -113.0(2)
C6 N2 C10 C14 176.62(13)
O1 N2 C10 C14 -57.43(15)
C6 N2 C10 C11 -55.39(18)
O1 N2 C10 C11 70.56(16)
N2 C10 C11 C12 -78.0(2)
C14 C10 C11 C12 46.4(2)
C10 C11 C12 C13 -176.94(17)
C7 C9 C14 C15 -179.75(16)
C7 C9 C14 C10 3.2(3)
N2 C10 C14 C9 18.4(2)
C11 C10 C14 C9 -110.88(17)
N2 C10 C14 C15 -158.77(13)
C11 C10 C14 C15 71.96(17)
S1 N1 C15 C14 178.66(11)
C9 C14 C15 N1 -176.18(17)
C10 C14 C15 N1 1.0(2)
O2 S1 C16 C17 175.58(13)
N1 S1 C16 C17 61.19(13)
O2 S1 C16 C18 52.47(14)
N1 S1 C16 C18 -61.93(13)
O2 S1 C16 C19 -67.30(15)
N1 S1 C16 C19 178.31(13)
